data_7059803
loop_
_publ_author_name
'Topi\'c, Edi'
'Landripet, Ivana'
'Duguin, Ma\"elle'
'Pisk, Jana'
'\/Dilovi\'c, Ivica'
'Vrdoljak, Vi\<snja'
'Rub\<ci\'c, Mirta'

_publ_section_title
;
 Coordinating and supramolecular prospects of unsymmetrically substituted
 carbohydrazides
;
_journal_issue 31
_journal_name_full 'New Journal of Chemistry'
_journal_page_first 13357
_journal_page_last 13367
_journal_paper_doi 10.1039/D0NJ03106B
_journal_volume 44
_journal_year 2020
_chemical_formula_moiety 'C14 H13 N5 O2'
_chemical_formula_sum 'C14 H13 N5 O2'
_chemical_formula_weight 283.29
_chemical_name_systematic 3-[(E)-[(1-hydroxyphenyl-2-yl)methylidene]amino]-1-[(E)-[(pyridin-3-yl)methylidene]amino]urea
_space_group_crystal_system orthorhombic
_space_group_IT_number 29
_space_group_name_Hall 'P 2c -2ac'
_space_group_name_H-M_alt 'P c a 21'
_atom_sites_solution_hydrogens mixed
_audit_creation_date 2020-02-27
_audit_creation_method
;
Olex2 1.2
(compiled 2018.05.29 svn.r3508 for OlexSys, GUI svn.r5506)
;
_audit_update_record
;
2020-02-27 deposited with the CCDC.	2020-07-20 downloaded from the CCDC.
;
_cell_angle_alpha 90
_cell_angle_beta 90
_cell_angle_gamma 90
_cell_formula_units_Z 8
_cell_length_a 20.1878(10)
_cell_length_b 6.1088(3)
_cell_length_c 23.5694(13)
_cell_measurement_reflns_used 2996
_cell_measurement_temperature 293(2)
_cell_measurement_theta_max 21.3500
_cell_measurement_theta_min 4.3310
_cell_volume 2906.7(3)
_computing_cell_refinement
;
CrysAlisPro, Agilent Technologies,
Version 1.171.37.35 (release 13-08-2014 CrysAlis171 .NET)
(compiled Aug 13 2014,18:06:01)
;
_computing_data_collection
;
CrysAlisPro, Agilent Technologies,
Version 1.171.37.35 (release 13-08-2014 CrysAlis171 .NET)
(compiled Aug 13 2014,18:06:01)
;
_computing_data_reduction
;
CrysAlisPro, Agilent Technologies,
Version 1.171.37.35 (release 13-08-2014 CrysAlis171 .NET)
(compiled Aug 13 2014,18:06:01)
;
_computing_molecular_graphics 'Olex2 (Dolomanov et al., 2009)'
_computing_publication_material 'Olex2 (Dolomanov et al., 2009)'
_computing_structure_refinement 'ShelXL (Sheldrick, 2015)'
_computing_structure_solution 'ShelXT (Sheldrick, 2015)'
_diffrn_ambient_temperature 293(2)
_diffrn_detector_area_resol_mean 16.3426
_diffrn_detector_type Sapphire3
_diffrn_measured_fraction_theta_full 0.994
_diffrn_measured_fraction_theta_max 0.995
_diffrn_measurement_details
;
#__ type_ start__ end____ width___ exp.time_
  1 omega   64.00   90.00   1.0000   32.5000
omega____ theta____ kappa____ phi______ frames
    -       22.4994  179.0000  -60.0000 26

#__ type_ start__ end____ width___ exp.time_
  2 omega   13.00   86.00   1.0000   32.5000
omega____ theta____ kappa____ phi______ frames
    -       22.4994   57.0000  -30.0000 73

#__ type_ start__ end____ width___ exp.time_
  3 omega   -1.00   64.00   1.0000   32.5000
omega____ theta____ kappa____ phi______ frames
    -       22.4994   77.0000   30.0000 65

#__ type_ start__ end____ width___ exp.time_
  4 omega    6.00   41.00   1.0000   32.5000
omega____ theta____ kappa____ phi______ frames
    -       22.4994   77.0000 -150.0000 35

#__ type_ start__ end____ width___ exp.time_
  5 omega    5.00   84.00   1.0000   32.5000
omega____ theta____ kappa____ phi______ frames
    -       22.4994   77.0000  120.0000 79

#__ type_ start__ end____ width___ exp.time_
  6 omega   53.00   79.00   1.0000   32.5000
omega____ theta____ kappa____ phi______ frames
    -       22.4994 -132.0000  -88.0000 26

#__ type_ start__ end____ width___ exp.time_
  7 omega  -47.00   81.00   1.0000   32.5000
omega____ theta____ kappa____ phi______ frames
    -       22.4994    0.0000  -30.0000 128

#__ type_ start__ end____ width___ exp.time_
  8 omega  -36.00   -8.00   1.0000   32.5000
omega____ theta____ kappa____ phi______ frames
    -       22.4994  -57.0000  -30.0000 28
;
_diffrn_measurement_device 'four-circle diffractometer'
_diffrn_measurement_device_type 'Xcalibur, Sapphire3'
_diffrn_measurement_method '\w scans'
_diffrn_radiation_type MoK\a
_diffrn_radiation_wavelength 0.71073
_diffrn_reflns_av_R_equivalents 0.0560
_diffrn_reflns_av_unetI/netI 0.0646
_diffrn_reflns_Laue_measured_fraction_full 0.994
_diffrn_reflns_Laue_measured_fraction_max 0.995
_diffrn_reflns_limit_h_max 25
_diffrn_reflns_limit_h_min -25
_diffrn_reflns_limit_k_max 7
_diffrn_reflns_limit_k_min -7
_diffrn_reflns_limit_l_max 29
_diffrn_reflns_limit_l_min -30
_diffrn_reflns_number 25862
_diffrn_reflns_point_group_measured_fraction_full 0.975
_diffrn_reflns_point_group_measured_fraction_max 0.971
_diffrn_reflns_theta_full 25.242
_diffrn_reflns_theta_max 26.999
_diffrn_reflns_theta_min 4.266
_exptl_absorpt_coefficient_mu 0.091
_exptl_absorpt_correction_T_max 1.00000
_exptl_absorpt_correction_T_min 0.89844
_exptl_absorpt_correction_type multi-scan
_exptl_absorpt_process_details
;
CrysAlisPro, Agilent Technologies,
Version 1.171.37.35 (release 13-08-2014 CrysAlis171 .NET)
(compiled Aug 13 2014,18:06:01)
Empirical absorption correction using spherical harmonics,
 implemented in SCALE3 ABSPACK scaling algorithm.
;
_exptl_crystal_colour colourless
_exptl_crystal_colour_primary colourless
_exptl_crystal_density_diffrn 1.295
_exptl_crystal_description plate
_exptl_crystal_F_000 1184
_exptl_crystal_size_max 0.5
_exptl_crystal_size_mid 0.4
_exptl_crystal_size_min 0.1
_refine_diff_density_max 0.109
_refine_diff_density_min -0.106
_refine_diff_density_rms 0.026
_refine_ls_abs_structure_details
;
 Flack x determined using 1131 quotients [(I+)-(I-)]/[(I+)+(I-)]
 (Parsons, Flack and Wagner, Acta Cryst. B69 (2013) 249-259).
;
_refine_ls_abs_structure_Flack -0.4(9)
_refine_ls_extinction_method none
_refine_ls_goodness_of_fit_ref 1.046
_refine_ls_hydrogen_treatment mixed
_refine_ls_matrix_type full
_refine_ls_number_parameters 398
_refine_ls_number_reflns 6167
_refine_ls_number_restraints 2
_refine_ls_restrained_S_all 1.046
_refine_ls_R_factor_all 0.1194
_refine_ls_R_factor_gt 0.0638
_refine_ls_shift/su_max 0.000
_refine_ls_shift/su_mean 0.000
_refine_ls_structure_factor_coef Fsqd
_refine_ls_weighting_details 'w=1/[\s^2^(Fo^2^)+(0.0288P)^2^] where P=(Fo^2^+2Fc^2^)/3'
_refine_ls_weighting_scheme calc
_refine_ls_wR_factor_gt 0.0880
_refine_ls_wR_factor_ref 0.1016
_reflns_Friedel_coverage 0.905
_reflns_Friedel_fraction_full 0.955
_reflns_Friedel_fraction_max 0.946
_reflns_number_gt 3751
_reflns_number_total 6167
_reflns_threshold_expression 'I > 2\s(I)'
_cod_data_source_file d0nj03106b2.cif
_cod_data_source_block H2L3pysal
_cod_depositor_comments
;Adding full bibliography for 7059802--7059812.cif.

 Adding full bibliography for 7059802--7059812.cif.
;
_cod_database_code 7059803
_shelx_shelxl_version_number 2018/3
_shelx_space_group_comment
;
The symmetry employed for this shelxl refinement is uniquely defined
by the following loop, which should always be used as a source of
symmetry information in preference to the above space-group names.
They are only intended as comments.
;
_shelx_estimated_absorpt_t_max 0.991
_shelx_estimated_absorpt_t_min 0.956
_olex2_refinement_description
;
1. Fixed Uiso
 At 1.2 times of:
  All H(H) groups, All C(H) groups, All C(H,H,H,H,H) groups
2. Restrained distances
 H1A-O1A
 0.82 with sigma of 0.02
3.a Aromatic/amide H refined with riding coordinates:
 C9A(H9A), C7(H7), C11A(H11A), C11(H11), C9(H9), C6(H6), C3(H3B), C7A(H7A),
 C4(H4), C12(H12), C12A(H12A), C14(H14), C5(H5), C6A(H6A), C13A(H13A),
 C3A(H3AA), C13(H13), C4A(H4A), C5A(H5A), C14A(H14A)
;
_olex2_submission_special_instructions 'No special instructions were received'

loop_
_space_group_symop_operation_xyz
'x, y, z'
'-x, -y, z+1/2'
'x+1/2, -y, z'
'-x+1/2, y, z+1/2'

loop_
_atom_site_label
_atom_site_type_symbol
_atom_site_fract_x
_atom_site_fract_y
_atom_site_fract_z
_atom_site_U_iso_or_equiv
_atom_site_adp_type
_atom_site_occupancy
_atom_site_site_symmetry_order
_atom_site_calc_flag
_atom_site_refinement_flags_posn
_atom_site_refinement_flags_adp
_atom_site_refinement_flags_occupancy
_atom_site_disorder_assembly
_atom_site_disorder_group
O2A O 0.66035(14) 0.3241(5) 0.56553(13) 0.0660(8) Uani 1 1 d . . . . .
O2 O 0.56504(14) 0.1447(5) 0.44620(14) 0.0674(9) Uani 1 1 d . . . . .
N1A N 0.77284(17) 0.2474(5) 0.62141(15) 0.0509(9) Uani 1 1 d . . . . .
N2A N 0.75111(18) 0.1069(6) 0.58015(16) 0.0565(10) Uani 1 1 d . . . . .
O1 O 0.47673(16) -0.1609(6) 0.33849(14) 0.0745(10) Uani 1 1 d . . . . .
N4 N 0.50953(15) 0.6293(6) 0.50964(14) 0.0524(9) Uani 1 1 d . . . . .
N2 N 0.47778(18) 0.3658(6) 0.42524(15) 0.0538(10) Uani 1 1 d . . . . .
N4A N 0.71496(16) -0.1494(6) 0.49750(16) 0.0543(9) Uani 1 1 d . . . . .
N1 N 0.46047(16) 0.2215(5) 0.38358(15) 0.0508(9) Uani 1 1 d . . . . .
N3A N 0.67422(18) 0.0206(6) 0.51178(17) 0.0629(11) Uani 1 1 d . . . . .
N3 N 0.54924(18) 0.4520(6) 0.49823(18) 0.0621(11) Uani 1 1 d . . . . .
O1A O 0.76583(18) 0.6155(6) 0.67496(16) 0.0822(10) Uani 1 1 d D . . . .
N5A N 0.8412(2) -0.6430(8) 0.4434(2) 0.0837(13) Uani 1 1 d . . . . .
C8 C 0.5325(2) 0.3104(7) 0.45603(19) 0.0537(11) Uani 1 1 d . . . . .
C8A C 0.6937(2) 0.1618(7) 0.55312(19) 0.0520(11) Uani 1 1 d . . . . .
N5 N 0.39001(19) 1.1574(7) 0.55151(18) 0.0717(11) Uani 1 1 d . . . . .
C1 C 0.3992(2) 0.1097(7) 0.30387(18) 0.0485(10) Uani 1 1 d . . . . .
C10A C 0.7373(2) -0.4546(7) 0.43783(19) 0.0546(12) Uani 1 1 d . . . . .
C9A C 0.6959(2) -0.2706(7) 0.4564(2) 0.0599(12) Uani 1 1 d . . . . .
H9A H 0.655898 -0.242041 0.438243 0.072 Uiso 1 1 calc R . . . .
C7 C 0.4148(2) 0.2662(7) 0.34784(17) 0.0511(11) Uani 1 1 d . . . . .
H7 H 0.391829 0.397888 0.350123 0.061 Uiso 1 1 calc R . . . .
C11A C 0.8012(2) -0.4799(8) 0.4582(2) 0.0684(14) Uani 1 1 d . . . . .
H11A H 0.817141 -0.376545 0.483762 0.082 Uiso 1 1 calc R . . . .
C2 C 0.4311(2) -0.0934(7) 0.30012(19) 0.0538(11) Uani 1 1 d . . . . .
C11 C 0.4276(2) 0.9856(7) 0.5400(2) 0.0612(13) Uani 1 1 d . . . . .
H11 H 0.413294 0.890310 0.511822 0.073 Uiso 1 1 calc R . . . .
C9 C 0.5259(2) 0.7463(7) 0.5515(2) 0.0589(12) Uani 1 1 d . . . . .
H9 H 0.563277 0.710171 0.572564 0.071 Uiso 1 1 calc R . . . .
C6 C 0.3515(2) 0.1585(8) 0.2632(2) 0.0638(12) Uani 1 1 d . . . . .
H6 H 0.329872 0.292736 0.264956 0.077 Uiso 1 1 calc R . . . .
C3 C 0.4146(2) -0.2394(7) 0.2574(2) 0.0638(13) Uani 1 1 d . . . . .
H3B H 0.435980 -0.374060 0.255342 0.077 Uiso 1 1 calc R . . . .
C10 C 0.4866(2) 0.9379(7) 0.5671(2) 0.0524(11) Uani 1 1 d . . . . .
C7A C 0.8206(2) 0.1882(7) 0.65332(18) 0.0557(11) Uani 1 1 d . . . . .
H7A H 0.840181 0.051818 0.648113 0.067 Uiso 1 1 calc R . . . .
C2A C 0.8162(2) 0.5376(9) 0.7073(2) 0.0628(13) Uani 1 1 d . . . . .
C4 C 0.3671(3) -0.1866(8) 0.2181(2) 0.0716(14) Uani 1 1 d . . . . .
H4 H 0.356174 -0.286344 0.189833 0.086 Uiso 1 1 calc R . . . .
C12 C 0.4111(3) 1.2928(8) 0.5919(2) 0.0720(14) Uani 1 1 d . . . . .
H12 H 0.386188 1.417388 0.599708 0.086 Uiso 1 1 calc R . . . .
C12A C 0.8170(3) -0.7885(9) 0.4076(2) 0.0803(16) Uani 1 1 d . . . . .
H12A H 0.843661 -0.907205 0.398265 0.096 Uiso 1 1 calc R . . . .
C14 C 0.5060(2) 1.0772(8) 0.6105(2) 0.0731(14) Uani 1 1 d . . . . .
H14 H 0.544304 1.049679 0.631137 0.088 Uiso 1 1 calc R . . . .
C5 C 0.3352(2) 0.0133(9) 0.2203(2) 0.0755(14) Uani 1 1 d . . . . .
H5 H 0.303413 0.049813 0.193358 0.091 Uiso 1 1 calc R . . . .
C1A C 0.8446(2) 0.3323(8) 0.69766(18) 0.0551(12) Uani 1 1 d . . . . .
C6A C 0.8971(2) 0.2666(9) 0.7315(2) 0.0831(17) Uani 1 1 d . . . . .
H6A H 0.916628 0.130631 0.725626 0.100 Uiso 1 1 calc R . . . .
C13A C 0.7557(3) -0.7779(9) 0.3833(2) 0.0860(17) Uani 1 1 d . . . . .
H13A H 0.741976 -0.882156 0.357081 0.103 Uiso 1 1 calc R . . . .
C3A C 0.8399(3) 0.6713(10) 0.7501(2) 0.0846(16) Uani 1 1 d . . . . .
H3AA H 0.820301 0.806671 0.756790 0.102 Uiso 1 1 calc R . . . .
C13 C 0.4673(3) 1.2574(9) 0.6223(2) 0.0785(16) Uani 1 1 d . . . . .
H13 H 0.479500 1.354075 0.650962 0.094 Uiso 1 1 calc R . . . .
C4A C 0.8920(3) 0.6042(14) 0.7824(3) 0.102(2) Uani 1 1 d . . . . .
H4A H 0.908505 0.696344 0.810488 0.123 Uiso 1 1 calc R . . . .
C5A C 0.9207(3) 0.4029(14) 0.7743(3) 0.104(2) Uani 1 1 d . . . . .
H5A H 0.955608 0.357872 0.797209 0.125 Uiso 1 1 calc R . . . .
C14A C 0.7142(3) -0.6043(9) 0.3992(2) 0.0812(16) Uani 1 1 d . . . . .
H14A H 0.672001 -0.590924 0.383837 0.097 Uiso 1 1 calc R . . . .
H2A H 0.775(2) -0.007(8) 0.570(2) 0.097 Uiso 1 1 d R . . . .
H2 H 0.456(2) 0.493(8) 0.432(2) 0.097 Uiso 1 1 d R . . . .
H3A H 0.637(2) 0.062(8) 0.491(2) 0.097 Uiso 1 1 d R . . . .
H3 H 0.585(3) 0.414(8) 0.519(2) 0.097 Uiso 1 1 d R . . . .
H1 H 0.487(2) -0.034(8) 0.363(2) 0.096(17) Uiso 1 1 d . . . . .
H1A H 0.757(3) 0.517(8) 0.650(2) 0.115 Uiso 1 1 d DR . . . .

loop_
_atom_site_aniso_label
_atom_site_aniso_U_11
_atom_site_aniso_U_22
_atom_site_aniso_U_33
_atom_site_aniso_U_23
_atom_site_aniso_U_13
_atom_site_aniso_U_12
O2A 0.0616(19) 0.066(2) 0.071(2) -0.0139(17) -0.0128(16) 0.0200(16)
O2 0.0569(18) 0.066(2) 0.079(2) -0.0184(18) -0.0134(16) 0.0211(17)
N1A 0.047(2) 0.053(2) 0.053(2) -0.0012(19) -0.0026(18) 0.0023(17)
N2A 0.053(2) 0.053(2) 0.064(3) -0.008(2) -0.0102(19) 0.0116(19)
O1 0.079(2) 0.073(2) 0.071(2) -0.015(2) -0.0147(19) 0.0313(18)
N4 0.049(2) 0.053(2) 0.055(2) -0.009(2) -0.0041(18) 0.0036(17)
N2 0.055(2) 0.055(2) 0.052(2) -0.007(2) -0.0086(18) 0.0070(18)
N4A 0.053(2) 0.051(2) 0.059(2) -0.002(2) -0.0047(19) 0.0065(18)
N1 0.045(2) 0.055(2) 0.052(2) -0.0061(19) -0.0028(18) 0.0008(16)
N3A 0.057(2) 0.062(2) 0.070(3) -0.020(2) -0.014(2) 0.019(2)
N3 0.053(2) 0.063(2) 0.070(3) -0.019(2) -0.017(2) 0.013(2)
O1A 0.080(2) 0.070(2) 0.096(3) -0.023(2) -0.015(2) 0.014(2)
N5A 0.079(3) 0.081(3) 0.091(3) -0.022(3) -0.002(3) 0.026(3)
C8 0.049(3) 0.057(3) 0.055(3) 0.002(2) -0.006(2) 0.003(2)
C8A 0.048(3) 0.055(3) 0.053(3) -0.001(2) 0.001(2) 0.005(2)
N5 0.074(3) 0.069(3) 0.073(3) -0.013(2) -0.009(2) 0.017(2)
C1 0.047(2) 0.047(3) 0.052(3) 0.003(2) -0.003(2) -0.006(2)
C10A 0.061(3) 0.051(3) 0.052(3) -0.008(2) -0.001(2) -0.003(2)
C9A 0.054(3) 0.062(3) 0.064(3) -0.005(3) -0.013(2) 0.004(2)
C7 0.046(3) 0.052(3) 0.055(3) 0.005(2) -0.002(2) 0.002(2)
C11A 0.063(3) 0.067(3) 0.075(4) -0.017(3) -0.006(3) 0.012(3)
C2 0.052(3) 0.061(3) 0.048(3) 0.000(2) 0.000(2) 0.002(2)
C11 0.062(3) 0.056(3) 0.065(3) -0.016(2) -0.006(2) 0.005(2)
C9 0.049(3) 0.064(3) 0.064(3) -0.006(3) -0.015(2) 0.000(2)
C6 0.067(3) 0.055(3) 0.069(3) 0.004(3) -0.014(3) -0.001(2)
C3 0.075(3) 0.057(3) 0.060(3) -0.004(3) -0.001(3) 0.005(2)
C10 0.050(3) 0.053(3) 0.054(3) -0.007(2) -0.005(2) -0.001(2)
C7A 0.054(3) 0.053(3) 0.060(3) 0.004(3) 0.002(2) 0.004(2)
C2A 0.057(3) 0.077(4) 0.055(3) -0.001(3) -0.007(2) -0.008(3)
C4 0.084(4) 0.066(3) 0.065(3) -0.004(3) -0.006(3) -0.018(3)
C12 0.074(4) 0.063(3) 0.079(4) -0.011(3) 0.014(3) 0.009(3)
C12A 0.099(5) 0.064(4) 0.078(4) -0.004(3) 0.016(3) 0.016(3)
C14 0.064(3) 0.078(4) 0.078(4) -0.015(3) -0.013(3) -0.001(3)
C5 0.085(4) 0.068(3) 0.073(4) 0.003(3) -0.025(3) -0.008(3)
C1A 0.047(3) 0.066(3) 0.052(3) 0.008(2) -0.006(2) -0.009(2)
C6A 0.069(3) 0.096(4) 0.084(4) 0.014(3) -0.027(3) -0.009(3)
C13A 0.108(5) 0.074(4) 0.076(4) -0.028(3) -0.001(4) -0.005(3)
C3A 0.081(4) 0.095(4) 0.078(4) -0.018(3) -0.003(3) -0.026(3)
C13 0.089(4) 0.067(3) 0.080(4) -0.032(3) 0.005(3) -0.008(3)
C4A 0.094(5) 0.134(6) 0.079(4) -0.009(4) -0.018(4) -0.045(5)
C5A 0.084(4) 0.141(6) 0.089(5) 0.024(5) -0.036(4) -0.017(4)
C14A 0.076(4) 0.082(4) 0.086(4) -0.018(3) -0.010(3) 0.005(3)

loop_
_atom_type_symbol
_atom_type_description
_atom_type_scat_dispersion_real
_atom_type_scat_dispersion_imag
_atom_type_scat_source
C C 0.0033 0.0016 'International Tables Vol C Tables 4.2.6.8 and 6.1.1.4'
H H 0.0000 0.0000 'International Tables Vol C Tables 4.2.6.8 and 6.1.1.4'
N N 0.0061 0.0033 'International Tables Vol C Tables 4.2.6.8 and 6.1.1.4'
O O 0.0106 0.0060 'International Tables Vol C Tables 4.2.6.8 and 6.1.1.4'

loop_
_geom_angle_atom_site_label_1
_geom_angle_atom_site_label_2
_geom_angle_atom_site_label_3
_geom_angle
_geom_angle_site_symmetry_1
_geom_angle_site_symmetry_3
_geom_angle_publ_flag
C7A N1A N2A 118.9(4) . . ?
C8A N2A N1A 116.7(4) . . ?
C9 N4 N3 116.5(3) . . ?
C8 N2 N1 115.4(4) . . ?
C9A N4A N3A 116.4(4) . . ?
C7 N1 N2 121.4(3) . . ?
C8A N3A N4A 119.0(4) . . ?
C8 N3 N4 120.0(4) . . ?
C12A N5A C11A 116.7(5) . . ?
O2 C8 N2 122.5(4) . . ?
O2 C8 N3 121.9(4) . . ?
N3 C8 N2 115.6(4) . . ?
O2A C8A N2A 123.4(4) . . ?
O2A C8A N3A 121.5(4) . . ?
N3A C8A N2A 115.1(4) . . ?
C11 N5 C12 117.1(4) . . ?
C2 C1 C7 122.1(4) . . ?
C6 C1 C7 120.2(4) . . ?
C6 C1 C2 117.7(4) . . ?
C11A C10A C9A 120.8(4) . . ?
C14A C10A C9A 121.0(4) . . ?
C14A C10A C11A 118.1(4) . . ?
N4A C9A C10A 119.9(4) . . ?
N1 C7 C1 119.2(4) . . ?
N5A C11A C10A 123.9(4) . . ?
O1 C2 C1 122.7(4) . . ?
O1 C2 C3 116.9(4) . . ?
C3 C2 C1 120.4(4) . . ?
N5 C11 C10 124.6(4) . . ?
N4 C9 C10 120.5(4) . . ?
C5 C6 C1 122.0(5) . . ?
C4 C3 C2 120.5(4) . . ?
C11 C10 C9 121.4(4) . . ?
C11 C10 C14 117.0(4) . . ?
C14 C10 C9 121.6(4) . . ?
N1A C7A C1A 120.4(4) . . ?
O1A C2A C1A 122.0(4) . . ?
O1A C2A C3A 117.5(5) . . ?
C3A C2A C1A 120.5(5) . . ?
C3 C4 C5 120.6(5) . . ?
N5 C12 C13 123.0(5) . . ?
N5A C12A C13A 124.9(5) . . ?
C13 C14 C10 118.7(5) . . ?
C4 C5 C6 118.8(5) . . ?
C2A C1A C7A 121.7(4) . . ?
C6A C1A C7A 119.6(5) . . ?
C6A C1A C2A 118.7(5) . . ?
C1A C6A C5A 120.4(6) . . ?
C12A C13A C14A 117.7(5) . . ?
C4A C3A C2A 119.8(6) . . ?
C12 C13 C14 119.5(5) . . ?
C3A C4A C5A 121.1(6) . . ?
C4A C5A C6A 119.6(6) . . ?
C10A C14A C13A 118.6(5) . . ?

loop_
_geom_bond_atom_site_label_1
_geom_bond_atom_site_label_2
_geom_bond_distance
_geom_bond_site_symmetry_2
_geom_bond_publ_flag
O2A C8A 1.234(4) . ?
O2 C8 1.229(5) . ?
N1A N2A 1.370(4) . ?
N1A C7A 1.276(5) . ?
N2A C8A 1.365(5) . ?
O1 C2 1.355(5) . ?
N4 N3 1.374(4) . ?
N4 C9 1.262(5) . ?
N2 N1 1.365(5) . ?
N2 C8 1.365(5) . ?
N4A N3A 1.367(4) . ?
N4A C9A 1.279(5) . ?
N1 C7 1.279(5) . ?
N3A C8A 1.359(5) . ?
N3 C8 1.361(5) . ?
O1A C2A 1.358(6) . ?
N5A C11A 1.328(5) . ?
N5A C12A 1.319(6) . ?
N5 C11 1.323(5) . ?
N5 C12 1.331(6) . ?
C1 C7 1.444(5) . ?
C1 C2 1.400(6) . ?
C1 C6 1.391(6) . ?
C10A C9A 1.467(6) . ?
C10A C11A 1.386(6) . ?
C10A C14A 1.372(6) . ?
C2 C3 1.385(6) . ?
C11 C10 1.382(6) . ?
C9 C10 1.461(6) . ?
C6 C5 1.386(6) . ?
C3 C4 1.372(6) . ?
C10 C14 1.387(6) . ?
C7A C1A 1.450(6) . ?
C2A C1A 1.397(6) . ?
C2A C3A 1.383(7) . ?
C4 C5 1.381(6) . ?
C12 C13 1.359(7) . ?
C12A C13A 1.364(7) . ?
C14 C13 1.379(7) . ?
C1A C6A 1.385(6) . ?
C6A C5A 1.392(8) . ?
C13A C14A 1.402(7) . ?
C3A C4A 1.363(8) . ?
C4A C5A 1.372(9) . ?
